data_1566906
loop_
_publ_author_name
'Wei, Yu-Bai'
'Luo, Dong'
'Xiong, Xiao'
'Huang, Yong-Liang'
'Xie, Mo'
'Lu, Weigang'
'Li, Dan'

_publ_section_title
;
 Biomimetic mimicry of formaldehyde-induced DNA--protein crosslinks in the
 confined space of a metal--organic framework
;
_journal_issue 17
_journal_name_full 'Chemical Science'
_journal_page_first 4813
_journal_page_last 4820
_journal_paper_doi 10.1039/D2SC00188H
_journal_volume 13
_journal_year 2022
_chemical_formula_sum 'C66 H50 N30 O15 Zn6'
_chemical_formula_weight 1895.58
_space_group_crystal_system monoclinic
_space_group_IT_number 13
_space_group_name_Hall '-P 2yc'
_space_group_name_H-M_alt 'P 1 2/c 1'
_atom_sites_solution_hydrogens geom
_audit_creation_method SHELXL-2018/3
_audit_update_record
;
2021-08-11 deposited with the CCDC.	2022-04-07 downloaded from the CCDC.
;
_cell_angle_alpha 90
_cell_angle_beta 93.520(2)
_cell_angle_gamma 90
_cell_formula_units_Z 2
_cell_length_a 20.7927(5)
_cell_length_b 15.2180(2)
_cell_length_c 21.7299(5)
_cell_measurement_reflns_used 8062
_cell_measurement_temperature 100.00(14)
_cell_measurement_theta_max 70.5600
_cell_measurement_theta_min 3.5170
_cell_volume 6862.9(2)
_computing_structure_refinement 'SHELXL-2018/3 (Sheldrick, 2018)'
_computing_structure_solution 'SHELXT 2018/2 (Sheldrick, 2018)'
_diffrn_ambient_temperature 100.00(14)
_diffrn_detector_area_resol_mean 10
_diffrn_measured_fraction_theta_full 0.980
_diffrn_measured_fraction_theta_max 0.953
_diffrn_measurement_device_type 'XtaLAB AFC12 (RINC): Kappa single'
_diffrn_measurement_method '\w scans'
_diffrn_radiation_type CuK\a
_diffrn_radiation_wavelength 1.54184
_diffrn_reflns_av_R_equivalents 0.0422
_diffrn_reflns_av_unetI/netI 0.0505
_diffrn_reflns_Laue_measured_fraction_full 0.980
_diffrn_reflns_Laue_measured_fraction_max 0.953
_diffrn_reflns_limit_h_max 23
_diffrn_reflns_limit_h_min -25
_diffrn_reflns_limit_k_max 18
_diffrn_reflns_limit_k_min -18
_diffrn_reflns_limit_l_max 26
_diffrn_reflns_limit_l_min -26
_diffrn_reflns_number 38708
_diffrn_reflns_point_group_measured_fraction_full 0.980
_diffrn_reflns_point_group_measured_fraction_max 0.953
_diffrn_reflns_theta_full 67.684
_diffrn_reflns_theta_max 70.964
_diffrn_reflns_theta_min 3.548
_diffrn_source 'Rotating-anode X-ray tube (dual wavelength)'
_exptl_absorpt_coefficient_mu 1.558
_exptl_absorpt_correction_T_max 1
_exptl_absorpt_correction_T_min 0.85938
_exptl_absorpt_correction_type multi-scan
_exptl_crystal_colour yellow
_exptl_crystal_density_diffrn 0.917
_exptl_crystal_description block
_exptl_crystal_F_000 1912
_exptl_crystal_size_max 0.21
_exptl_crystal_size_mid 0.19
_exptl_crystal_size_min 0.18
_refine_diff_density_max 1.038
_refine_diff_density_min -0.412
_refine_diff_density_rms 0.104
_refine_ls_extinction_method none
_refine_ls_goodness_of_fit_ref 0.974
_refine_ls_hydrogen_treatment constr
_refine_ls_matrix_type full
_refine_ls_number_parameters 570
_refine_ls_number_reflns 12665
_refine_ls_number_restraints 327
_refine_ls_restrained_S_all 0.984
_refine_ls_R_factor_all 0.1408
_refine_ls_R_factor_gt 0.1002
_refine_ls_shift/su_max 0.001
_refine_ls_shift/su_mean 0.000
_refine_ls_structure_factor_coef Fsqd
_refine_ls_weighting_details 'w=1/[\s^2^(Fo^2^)+(0.2000P)^2^] where P=(Fo^2^+2Fc^2^)/3'
_refine_ls_weighting_scheme calc
_refine_ls_wR_factor_gt 0.2740
_refine_ls_wR_factor_ref 0.3142
_reflns_Friedel_coverage 0.000
_reflns_number_gt 6102
_reflns_number_total 12665
_reflns_threshold_expression 'I > 2\s(I)'
_cod_data_source_file d2sc00188h2.cif
_cod_data_source_block 10_HCHO_JNU_101
_cod_original_sg_symbol_H-M 'P 2/c'
_cod_database_code 1566906
_shelx_shelxl_version_number 2018/3
_shelx_space_group_comment
;
The symmetry employed for this shelxl refinement is uniquely defined
by the following loop, which should always be used as a source of
symmetry information in preference to the above space-group names.
They are only intended as comments.
;

loop_
_space_group_symop_operation_xyz
'x, y, z'
'-x, y, -z+1/2'
'-x, -y, -z'
'x, -y, z-1/2'

loop_
_atom_site_label
_atom_site_type_symbol
_atom_site_fract_x
_atom_site_fract_y
_atom_site_fract_z
_atom_site_U_iso_or_equiv
_atom_site_adp_type
_atom_site_occupancy
_atom_site_site_symmetry_order
_atom_site_calc_flag
_atom_site_refinement_flags_posn
_atom_site_refinement_flags_adp
_atom_site_refinement_flags_occupancy
_atom_site_disorder_assembly
_atom_site_disorder_group
Zn1 Zn 0.54306(5) 0.12407(4) 0.31617(4) 0.1024(3) Uani 1 1 d . . . . .
Zn2 Zn 0.67483(4) 0.99406(5) 0.54422(4) 0.1008(3) Uani 1 1 d . . . . .
Zn3 Zn 0.72475(5) 0.82065(6) 0.49495(5) 0.1202(4) Uani 1 1 d . . . . .
O1 O 0.500000 0.0596(3) 0.250000 0.1009(17) Uani 1 2 d S T P . .
O2 O 0.6381(3) 0.1809(2) 0.2333(2) 0.1190(15) Uani 1 1 d . . . . .
N006 N 0.6142(3) 0.9081(3) 0.5782(2) 0.0930(14) Uani 1 1 d . . . . .
O3 O 0.5682(3) 0.2422(3) 0.2933(3) 0.1196(15) Uani 1 1 d . . . . .
N008 N 0.6108(3) 1.0589(3) 0.3633(3) 0.0995(15) Uani 1 1 d . . . . .
N009 N 0.6514(3) 0.9978(3) 0.4534(3) 0.0987(15) Uani 1 1 d . . . . .
N00A N 0.5252(3) 0.8589(3) 0.6238(2) 0.0991(15) Uani 1 1 d . . . . .
O4 O 0.7517(2) 0.9199(4) 0.5472(3) 0.1371(18) Uani 1 1 d . . . . .
N00C N 0.6555(4) 0.9859(3) 0.2405(3) 0.131(2) Uani 1 1 d . . . . .
H00A H 0.667375 0.959341 0.208119 0.157 Uiso 1 1 calc R U . . .
H00B H 0.634157 1.034245 0.236839 0.157 Uiso 1 1 calc R U . . .
N00D N 0.7060(3) 0.8730(3) 0.4096(3) 0.1074(16) Uani 1 1 d . . . . .
C1 C 0.6050(4) 0.8225(4) 0.5643(3) 0.104(2) Uani 1 1 d . . . . .
N00F N 0.7037(3) 0.8759(3) 0.2982(3) 0.121(2) Uani 1 1 d . . . . .
N00G N 0.6447(3) 0.7725(3) 0.5272(3) 0.1167(18) Uani 1 1 d . . . . .
O5 O 0.7923(13) 0.736(2) 0.4777(11) 0.241(10) Uani 0.5 1 d D U P A -1
C2 C 0.5654(4) 0.9256(4) 0.6134(3) 0.1006(19) Uani 1 1 d . . . . .
H2 H 0.559455 0.981256 0.629852 0.121 Uiso 1 1 calc R U . . .
C3 C 0.6143(3) 1.0604(4) 0.4226(4) 0.108(2) Uani 1 1 d . . . . .
H3 H 0.592442 1.102718 0.444013 0.129 Uiso 1 1 calc R U . . .
C4 C 0.5528(4) 0.7903(3) 0.5912(3) 0.0997(19) Uani 1 1 d . . . . .
C5 C 0.6501(3) 0.9873(3) 0.3505(3) 0.0986(19) Uani 1 1 d . . . . .
N00M N 0.7502(4) 0.7623(4) 0.3533(3) 0.154(3) Uani 1 1 d . . . . .
H00M H 0.761513 0.738245 0.388064 0.184 Uiso 1 1 calc R U . . .
O6 O 0.6905(4) 0.9153(4) 0.1194(4) 0.206(4) Uani 1 1 d D . . . .
C6 C 0.6113(4) 0.2467(4) 0.2539(4) 0.113(2) Uani 1 1 d . . . . .
C7 C 0.6717(3) 0.9498(4) 0.4055(3) 0.0971(18) Uani 1 1 d . . . . .
N00R N 0.5695(5) 0.6560(4) 0.5438(4) 0.157(3) Uani 1 1 d . . . . .
C8 C 0.6699(4) 0.9525(4) 0.2956(4) 0.111(2) Uani 1 1 d . . . . .
C9 C 0.7180(4) 0.8410(5) 0.3539(4) 0.120(2) Uani 1 1 d . . . . .
N00U N 0.4843(5) 0.6646(5) 0.6046(5) 0.193(4) Uani 1 1 d . . . . .
H00C H 0.474558 0.610963 0.595658 0.232 Uiso 1 1 calc R U . . .
H00D H 0.461247 0.693917 0.628969 0.232 Uiso 1 1 calc R U . . .
C10 C 0.6221(6) 0.6894(5) 0.5204(5) 0.154(4) Uani 1 1 d . . . . .
C11 C 0.5346(5) 0.7018(5) 0.5810(4) 0.135(3) Uani 1 1 d . . . . .
C12 C 0.6649(3) 0.3492(2) 0.1833(3) 0.155(4) Uani 1 1 d G . . . .
H12 H 0.678734 0.301005 0.161362 0.186 Uiso 1 1 calc R U . . .
C13 C 0.6794(4) 0.4338(3) 0.1644(3) 0.159(4) Uani 1 1 d G . . . .
H13 H 0.702906 0.442192 0.129780 0.191 Uiso 1 1 calc R U . . .
C14 C 0.6588(4) 0.5059(2) 0.1971(3) 0.163(4) Uani 1 1 d G . . . .
C15 C 0.6237(4) 0.4934(2) 0.2488(3) 0.181(5) Uani 1 1 d G . . . .
C16 C 0.6092(4) 0.4088(3) 0.2678(3) 0.179(4) Uani 1 1 d G . . . .
H16 H 0.585676 0.400438 0.302349 0.215 Uiso 1 1 calc R U . . .
C17 C 0.6298(3) 0.3367(2) 0.2350(3) 0.122(2) Uani 1 1 d G . . . .
N00Z N 0.6545(6) 0.6373(5) 0.4838(5) 0.230(6) Uani 1 1 d . . . . .
H00E H 0.641185 0.584606 0.476197 0.277 Uiso 1 1 calc R U . . .
H00F H 0.688608 0.656306 0.467747 0.277 Uiso 1 1 calc R U . . .
C18 C 0.6765(4) 0.8557(6) 0.0903(5) 0.171(4) Uani 1 1 d D . . . .
N014 N 0.7038(7) 0.6652(6) 0.2737(5) 0.186(4) Uani 1 1 d . . . . .
C19 C 0.7658(7) 0.7179(7) 0.2982(5) 0.170(4) Uani 1 1 d . . . . .
H19A H 0.801557 0.677953 0.306885 0.204 Uiso 1 1 calc R U . . .
H19B H 0.778040 0.760065 0.267568 0.204 Uiso 1 1 calc R U . . .
C20 C 0.6760(5) 0.7630(3) 0.1184(3) 0.173(5) Uani 1 1 d DG . . . .
C21 C 0.6906(4) 0.7517(3) 0.1812(3) 0.172(4) Uani 1 1 d G . . . .
H21 H 0.705138 0.799053 0.205271 0.206 Uiso 1 1 calc R U . . .
C22 C 0.6836(4) 0.6696(4) 0.2080(3) 0.176(5) Uani 1 1 d G . . . .
C23 C 0.6619(6) 0.5988(3) 0.1720(4) 0.204(6) Uani 1 1 d G . . . .
C24 C 0.6473(7) 0.6101(4) 0.1092(4) 0.376(18) Uani 1 1 d G . . . .
H24 H 0.632742 0.562729 0.085159 0.451 Uiso 1 1 calc R U . . .
C25 C 0.6543(7) 0.6922(5) 0.0824(3) 0.369(18) Uani 1 1 d G . . . .
H25 H 0.644551 0.699750 0.040429 0.442 Uiso 1 1 calc R U . . .
O7 O 0.6612(10) 0.8617(6) 0.0365(5) 0.441(16) Uani 1 1 d D . . . .
C26 C 0.6692(12) 0.6170(10) 0.3131(7) 0.295(12) Uani 1 1 d . . . . .
H26A H 0.699574 0.580056 0.336796 0.354 Uiso 1 1 calc R U . . .
H26B H 0.651568 0.657901 0.341835 0.354 Uiso 1 1 calc R U . . .
N7 N 0.6201(10) 0.5646(6) 0.2916(7) 0.290(8) Uani 1 1 d . . . . .
H7 H 0.582907 0.575156 0.305121 0.348 Uiso 1 1 calc R U . . .
O8 O 0.8230(14) 0.749(2) 0.5761(11) 0.304(13) Uani 0.5 1 d D U P A -1
C27 C 0.8273(10) 0.7210(12) 0.5227(11) 0.262(9) Uani 0.5 1 d D U P A -1
C28 C 0.8728(7) 0.5900(12) 0.4750(10) 0.276(8) Uani 0.5 1 d DG U P A -1
H28 H 0.832295 0.579261 0.455930 0.331 Uiso 0.5 1 calc R U P A -1
C29 C 0.8825(8) 0.6626(10) 0.5133(8) 0.281(8) Uani 0.5 1 d DG U P A -1
C30 C 0.9431(9) 0.6786(11) 0.5417(9) 0.289(8) Uani 0.5 1 d DG U P A -1
H30 H 0.949537 0.727178 0.567352 0.347 Uiso 0.5 1 calc R U P A -1
C31 C 0.9939(8) 0.6221(12) 0.5319(9) 0.290(8) Uani 0.5 1 d DG U P A -1
H31 H 1.034433 0.632802 0.550986 0.348 Uiso 0.5 1 calc R U P A -1
C32 C 0.9842(7) 0.5495(9) 0.4937(7) 0.281(7) Uani 0.5 1 d DG U P A -1
C33 C 0.9237(8) 0.5334(11) 0.4652(9) 0.282(8) Uani 0.5 1 d DG U P A -1
O9 O 1.2217(6) 0.2802(9) 0.5189(6) 0.114(4) Uani 0.5 1 d D U P A -1
O10 O 1.2227(8) 0.3006(11) 0.4201(7) 0.178(6) Uani 0.5 1 d D U P A -1
C34 C 1.1996(6) 0.3159(8) 0.4702(7) 0.167(6) Uani 0.5 1 d D U P A -1
C35 C 1.1165(7) 0.3858(10) 0.5309(6) 0.236(7) Uani 0.5 1 d DG U P A -1
H35 H 1.132383 0.354119 0.565085 0.283 Uiso 0.5 1 calc R U P A -1
C36 C 1.1447(5) 0.3766(7) 0.4748(6) 0.210(6) Uani 0.5 1 d DG U P A -1
C37 C 1.1210(8) 0.4240(11) 0.4237(6) 0.246(7) Uani 0.5 1 d DG U P A -1
H37 H 1.139881 0.417843 0.386212 0.296 Uiso 0.5 1 calc R U P A -1
C38 C 1.0691(8) 0.4806(11) 0.4285(7) 0.271(8) Uani 0.5 1 d DG U P A -1
H38 H 1.053243 0.512332 0.394287 0.325 Uiso 0.5 1 calc R U P A -1
C39 C 1.0409(6) 0.4898(7) 0.4845(8) 0.284(7) Uani 0.5 1 d DG U P A -1
C40 C 1.0646(7) 0.4424(10) 0.5357(7) 0.269(7) Uani 0.5 1 d DG U P A -1
N96 N 1.0342(13) 0.4525(19) 0.5956(11) 0.379(15) Uani 0.5 1 d D U P A -1
H96A H 1.002065 0.487555 0.598440 0.455 Uiso 0.5 1 calc R U P A -1
H96B H 1.048755 0.423269 0.627328 0.455 Uiso 0.5 1 calc R U P A -1
N1 N 0.9125(13) 0.4561(18) 0.4242(15) 0.360(14) Uani 0.5 1 d D U P A -1
H1A H 0.943706 0.420755 0.417850 0.432 Uiso 0.5 1 calc R U P A -1
H1B H 0.874899 0.446718 0.406743 0.432 Uiso 0.5 1 calc R U P A -1

loop_
_atom_site_aniso_label
_atom_site_aniso_U_11
_atom_site_aniso_U_22
_atom_site_aniso_U_33
_atom_site_aniso_U_23
_atom_site_aniso_U_13
_atom_site_aniso_U_12
Zn1 0.1470(8) 0.0449(4) 0.1177(7) 0.0058(3) 0.0294(5) 0.0131(4)
Zn2 0.1190(7) 0.0639(5) 0.1200(7) -0.0212(4) 0.0113(5) 0.0134(4)
Zn3 0.1447(9) 0.0878(6) 0.1284(8) -0.0109(5) 0.0111(6) 0.0492(5)
O1 0.155(5) 0.038(2) 0.113(4) 0.000 0.038(3) 0.000
O2 0.178(4) 0.047(2) 0.134(4) 0.004(2) 0.024(3) 0.000(2)
N006 0.132(4) 0.051(2) 0.098(3) -0.012(2) 0.018(3) 0.021(2)
O3 0.157(4) 0.060(2) 0.145(4) 0.015(2) 0.034(3) 0.006(2)
N008 0.145(4) 0.050(2) 0.107(4) 0.006(2) 0.039(3) 0.022(2)
N009 0.122(4) 0.058(3) 0.118(4) -0.010(2) 0.021(3) 0.012(3)
N00A 0.139(4) 0.046(2) 0.113(4) -0.004(2) 0.024(3) 0.016(2)
O4 0.127(4) 0.115(4) 0.169(5) -0.035(3) 0.007(3) 0.035(3)
N00C 0.210(7) 0.065(3) 0.126(5) 0.016(3) 0.070(4) 0.045(4)
N00D 0.134(4) 0.068(3) 0.121(4) 0.002(3) 0.022(3) 0.033(3)
C1 0.149(6) 0.050(3) 0.116(5) -0.010(3) 0.023(4) 0.032(3)
N00F 0.179(6) 0.064(3) 0.122(5) 0.005(3) 0.037(4) 0.035(3)
N00G 0.174(5) 0.056(3) 0.124(4) -0.015(3) 0.040(4) 0.020(3)
O5 0.294(18) 0.222(18) 0.207(15) -0.008(15) 0.014(14) 0.123(15)
C2 0.152(6) 0.053(3) 0.097(4) 0.003(3) 0.014(4) 0.023(3)
C3 0.131(5) 0.050(3) 0.145(6) 0.000(3) 0.037(4) 0.023(3)
C4 0.154(6) 0.048(3) 0.099(4) -0.014(3) 0.025(4) 0.007(3)
C5 0.127(5) 0.050(3) 0.122(5) 0.002(3) 0.035(4) 0.013(3)
N00M 0.234(8) 0.097(4) 0.134(5) 0.001(4) 0.049(5) 0.078(5)
O6 0.330(10) 0.070(3) 0.236(8) 0.044(4) 0.157(7) 0.023(5)
C6 0.152(6) 0.047(3) 0.139(6) 0.011(3) 0.004(5) 0.003(3)
C7 0.114(5) 0.064(3) 0.115(5) -0.006(3) 0.025(4) 0.016(3)
N00R 0.244(9) 0.060(3) 0.176(7) -0.035(4) 0.087(6) -0.007(4)
C8 0.149(6) 0.055(3) 0.132(6) 0.005(4) 0.034(5) 0.006(3)
C9 0.155(6) 0.074(4) 0.134(6) -0.011(4) 0.040(5) 0.025(4)
N00U 0.265(10) 0.075(4) 0.253(10) -0.047(5) 0.128(8) -0.046(5)
C10 0.227(10) 0.068(4) 0.173(8) -0.038(5) 0.067(8) 0.028(5)
C11 0.192(8) 0.071(4) 0.144(7) -0.024(4) 0.034(6) 0.001(5)
C12 0.249(11) 0.058(4) 0.165(8) -0.005(4) 0.064(7) -0.026(5)
C13 0.257(11) 0.073(4) 0.152(7) -0.005(4) 0.061(7) -0.035(6)
C14 0.285(12) 0.050(4) 0.158(8) 0.015(4) 0.056(8) 0.002(5)
C15 0.295(14) 0.061(4) 0.200(10) 0.002(5) 0.122(10) -0.006(6)
C16 0.285(13) 0.062(4) 0.200(9) 0.011(5) 0.086(9) -0.009(6)
C17 0.179(7) 0.046(3) 0.143(6) 0.011(3) 0.031(5) 0.004(4)
N00Z 0.350(14) 0.079(4) 0.278(11) -0.068(6) 0.149(10) 0.013(6)
C18 0.287(14) 0.071(5) 0.159(9) 0.014(6) 0.042(8) -0.003(7)
N014 0.294(13) 0.115(6) 0.156(7) 0.036(6) 0.081(8) 0.069(8)
C19 0.226(12) 0.109(7) 0.176(10) -0.030(6) 0.016(8) 0.057(8)
C20 0.335(15) 0.064(4) 0.124(7) 0.018(4) 0.039(8) -0.014(6)
C21 0.259(12) 0.065(4) 0.200(10) 0.012(5) 0.082(9) 0.016(6)
C22 0.295(13) 0.067(5) 0.178(10) 0.022(5) 0.106(9) 0.011(6)
C23 0.392(18) 0.051(4) 0.178(9) 0.018(5) 0.097(10) -0.030(7)
C24 0.87(6) 0.092(8) 0.176(12) 0.027(8) 0.08(2) -0.083(17)
C25 0.85(6) 0.095(8) 0.165(12) 0.030(8) 0.07(2) -0.054(16)
O7 0.98(5) 0.124(7) 0.206(10) 0.080(7) -0.087(17) -0.086(14)
C26 0.59(4) 0.149(11) 0.160(10) -0.033(8) 0.117(15) -0.144(17)
N7 0.46(2) 0.077(5) 0.344(17) -0.046(8) 0.164(16) -0.027(9)
O8 0.33(3) 0.33(3) 0.247(17) -0.08(2) -0.030(18) 0.12(2)
C27 0.278(14) 0.265(15) 0.240(15) -0.043(13) -0.014(13) 0.125(12)
C28 0.260(12) 0.261(15) 0.304(16) -0.036(12) -0.014(13) 0.129(11)
C29 0.276(12) 0.268(14) 0.295(15) -0.041(11) -0.013(12) 0.129(11)
C30 0.273(13) 0.269(15) 0.322(16) -0.054(13) -0.007(13) 0.121(12)
C31 0.275(13) 0.266(15) 0.324(16) -0.039(12) -0.019(13) 0.131(11)
C32 0.270(11) 0.271(13) 0.299(14) -0.033(10) -0.015(10) 0.149(10)
C33 0.271(12) 0.263(14) 0.310(16) -0.046(12) -0.009(12) 0.134(11)
O9 0.118(7) 0.087(7) 0.141(8) 0.000(6) 0.034(6) 0.056(5)
O10 0.208(14) 0.173(13) 0.158(9) 0.020(9) 0.041(10) 0.065(11)
C34 0.202(13) 0.154(12) 0.143(9) -0.014(9) -0.001(9) 0.091(9)
C35 0.248(14) 0.226(14) 0.235(12) -0.013(12) 0.026(11) 0.140(11)
C36 0.243(12) 0.189(12) 0.197(10) -0.027(9) -0.011(9) 0.135(9)
C37 0.280(14) 0.222(14) 0.234(12) 0.001(11) -0.015(11) 0.159(11)
C38 0.282(14) 0.260(15) 0.267(12) 0.007(12) -0.016(11) 0.175(11)
C39 0.285(12) 0.277(13) 0.287(12) -0.010(11) 0.000(10) 0.163(10)
C40 0.279(14) 0.268(14) 0.263(12) -0.017(12) 0.034(11) 0.173(11)
N96 0.37(3) 0.43(3) 0.354(19) 0.04(2) 0.16(2) 0.17(3)
N1 0.37(3) 0.25(2) 0.46(3) -0.09(2) 0.02(2) 0.06(2)

loop_
_atom_type_symbol
_atom_type_description
_atom_type_scat_dispersion_real
_atom_type_scat_dispersion_imag
_atom_type_scat_source
C C 0.0181 0.0091 'International Tables Vol C Tables 4.2.6.8 and 6.1.1.4'
H H 0.0000 0.0000 'International Tables Vol C Tables 4.2.6.8 and 6.1.1.4'
N N 0.0311 0.0180 'International Tables Vol C Tables 4.2.6.8 and 6.1.1.4'
O O 0.0492 0.0322 'International Tables Vol C Tables 4.2.6.8 and 6.1.1.4'
Zn Zn -1.5491 0.6778 'International Tables Vol C Tables 4.2.6.8 and 6.1.1.4'

loop_
_geom_angle_atom_site_label_1
_geom_angle_atom_site_label_2
_geom_angle_atom_site_label_3
_geom_angle
_geom_angle_site_symmetry_1
_geom_angle_site_symmetry_3
_geom_angle_publ_flag
O1 Zn1 O3 113.7(2) . . ?
O1 Zn1 N008 114.87(19) . 1_545 ?
O3 Zn1 N008 113.9(2) . 1_545 ?
O1 Zn1 N00A 103.74(17) . 3_666 ?
O3 Zn1 N00A 105.0(2) . 3_666 ?
N008 Zn1 N00A 103.9(2) 1_545 3_666 ?
O4 Zn2 N006 98.2(2) . . ?
O4 Zn2 N009 101.4(2) . . ?
N006 Zn2 N009 105.2(2) . . ?
O4 Zn2 O6 105.1(3) . 4_576 ?
N006 Zn2 O6 102.2(2) . 4_576 ?
N009 Zn2 O6 138.3(3) . 4_576 ?
O4 Zn2 O7 132.4(6) . 4_576 ?
N006 Zn2 O7 126.7(6) . 4_576 ?
N009 Zn2 O7 82.8(3) . 4_576 ?
O6 Zn2 O7 55.6(3) 4_576 4_576 ?
O4 Zn2 C18 121.7(3) . 4_576 ?
N006 Zn2 C18 116.6(2) . 4_576 ?
N009 Zn2 C18 111.4(3) . 4_576 ?
O6 Zn2 C18 27.0(3) 4_576 4_576 ?
O7 Zn2 C18 28.6(3) 4_576 4_576 ?
O4 Zn2 Zn3 38.51(16) . . ?
N006 Zn2 Zn3 78.36(13) . . ?
N009 Zn2 Zn3 75.33(13) . . ?
O6 Zn2 Zn3 141.5(3) 4_576 . ?
O7 Zn2 Zn3 150.8(4) 4_576 . ?
C18 Zn2 Zn3 159.4(2) 4_576 . ?
O4 Zn3 O5 116.0(9) . . ?
O4 Zn3 N00G 107.3(2) . . ?
O5 Zn3 N00G 116.7(10) . . ?
O4 Zn3 N00D 105.0(2) . . ?
O5 Zn3 N00D 100.6(7) . . ?
N00G Zn3 N00D 110.4(3) . . ?
O4 Zn3 Zn2 38.61(14) . . ?
O5 Zn3 Zn2 154.1(9) . . ?
N00G Zn3 Zn2 83.40(13) . . ?
N00D Zn3 Zn2 86.03(14) . . ?
Zn1 O1 Zn1 118.4(2) 2_655 . ?
C2 N006 C1 102.6(5) . . ?
C2 N006 Zn2 127.0(4) . . ?
C1 N006 Zn2 129.6(5) . . ?
C6 O3 Zn1 115.6(4) . . ?
C3 N008 C5 102.4(5) . . ?
C3 N008 Zn1 120.7(4) . 1_565 ?
C5 N008 Zn1 134.4(5) . 1_565 ?
C7 N009 C3 101.1(6) . . ?
C7 N009 Zn2 132.0(5) . . ?
C3 N009 Zn2 126.5(4) . . ?
C2 N00A C4 101.5(5) . . ?
C2 N00A Zn1 119.0(4) . 3_666 ?
C4 N00A Zn1 138.8(4) . 3_666 ?
Zn3 O4 Zn2 102.9(2) . . ?
C9 N00D C7 112.1(6) . . ?
C9 N00D Zn3 130.1(5) . . ?
C7 N00D Zn3 117.6(4) . . ?
N006 C1 C4 111.1(5) . . ?
N006 C1 N00G 124.6(7) . . ?
C4 C1 N00G 124.3(6) . . ?
C9 N00F C8 117.6(6) . . ?
C10 N00G C1 110.8(7) . . ?
C10 N00G Zn3 126.8(5) . . ?
C1 N00G Zn3 122.3(5) . . ?
C27 O5 Zn3 111.8(17) . . ?
N006 C2 N00A 116.6(5) . . ?
N008 C3 N009 118.1(5) . . ?
C1 C4 N00A 108.2(5) . . ?
C1 C4 C11 119.4(6) . . ?
N00A C4 C11 132.4(7) . . ?
C7 C5 C8 119.4(6) . . ?
C7 C5 N008 108.2(6) . . ?
C8 C5 N008 132.4(7) . . ?
C9 N00M C19 123.8(8) . . ?
C18 O6 Zn2 93.9(7) . 4_575 ?
O2 C6 O3 123.0(6) . . ?
O2 C6 C17 120.9(7) . . ?
O3 C6 C17 116.0(6) . . ?
N009 C7 N00D 126.5(6) . . ?
N009 C7 C5 110.0(5) . . ?
N00D C7 C5 123.5(6) . . ?
C11 N00R C10 121.8(7) . . ?
N00C C8 N00F 117.1(6) . . ?
N00C C8 C5 124.8(6) . . ?
N00F C8 C5 118.0(7) . . ?
N00F C9 N00D 128.9(6) . . ?
N00F C9 N00M 114.8(6) . . ?
N00D C9 N00M 116.3(7) . . ?
N00Z C10 N00R 117.1(9) . . ?
N00Z C10 N00G 115.8(10) . . ?
N00R C10 N00G 127.0(7) . . ?
N00R C11 N00U 119.3(8) . . ?
N00R C11 C4 116.6(9) . . ?
N00U C11 C4 124.0(7) . . ?
C13 C12 C17 120.0 . . ?
C12 C13 C14 120.0 . . ?
C15 C14 C13 120.0 . . ?
C15 C14 C23 117.0(5) . . ?
C13 C14 C23 122.0(5) . . ?
C14 C15 C16 120.0 . . ?
C14 C15 N7 118.1(6) . . ?
C16 C15 N7 119.2(6) . . ?
C17 C16 C15 120.0 . . ?
C16 C17 C12 120.0 . . ?
C16 C17 C6 119.5(5) . . ?
C12 C17 C6 120.5(5) . . ?
O6 C18 O7 121.8(10) . . ?
O6 C18 C20 121.3(10) . . ?
O7 C18 C20 116.9(9) . . ?
O6 C18 Zn2 59.2(6) . 4_575 ?
O7 C18 Zn2 62.7(6) . 4_575 ?
C20 C18 Zn2 178.8(7) . 4_575 ?
C26 N014 C22 120.3(14) . . ?
C26 N014 C19 120.7(13) . . ?
C22 N014 C19 119.0(9) . . ?
N00M C19 N014 107.4(10) . . ?
C21 C20 C25 120.0 . . ?
C21 C20 C18 119.8(6) . . ?
C25 C20 C18 119.8(6) . . ?
C20 C21 C22 120.0 . . ?
C23 C22 C21 120.0 . . ?
C23 C22 N014 125.2(6) . . ?
C21 C22 N014 114.7(6) . . ?
C22 C23 C24 120.0 . . ?
C22 C23 C14 122.6(6) . . ?
C24 C23 C14 117.2(5) . . ?
C25 C24 C23 120.0 . . ?
C24 C25 C20 120.0 . . ?
C18 O7 Zn2 88.7(7) . 4_575 ?
N7 C26 N014 121.0(15) . . ?
C26 N7 C15 127.0(15) . . ?
O5 C27 O8 128(2) . . ?
O5 C27 C29 115.8(15) . . ?
O8 C27 C29 115.8(15) . . ?
C29 C28 C33 120.0 . . ?
C28 C29 C30 120.0 . . ?
C28 C29 C27 118.5(7) . . ?
C30 C29 C27 121.5(7) . . ?
C31 C30 C29 120.0 . . ?
C30 C31 C32 120.0 . . ?
C33 C32 C31 120.0 . . ?
C33 C32 C39 121.9(5) . . ?
C31 C32 C39 118.1(5) . . ?
C32 C33 C28 120.0 . . ?
C32 C33 N1 120.7(8) . . ?
C28 C33 N1 119.3(8) . . ?
O10 C34 O9 121.4(13) . . ?
O10 C34 C36 121.3(11) . . ?
O9 C34 C36 117.3(10) . . ?
C36 C35 C40 120.0 . . ?
C35 C36 C37 120.0 . . ?
C35 C36 C34 119.5(6) . . ?
C37 C36 C34 120.5(6) . . ?
C36 C37 C38 120.0 . . ?
C39 C38 C37 120.0 . . ?
C38 C39 C40 120.0 . . ?
C38 C39 C32 123.4(5) . . ?
C40 C39 C32 116.6(5) . . ?
C39 C40 C35 120.0 . . ?
C39 C40 N96 119.8(7) . . ?
C35 C40 N96 120.2(7) . . ?

loop_
_geom_bond_atom_site_label_1
_geom_bond_atom_site_label_2
_geom_bond_distance
_geom_bond_site_symmetry_2
_geom_bond_publ_flag
Zn1 O1 1.917(2) . ?
Zn1 O3 1.945(5) . ?
Zn1 N008 1.960(6) 1_545 ?
Zn1 N00A 2.003(5) 3_666 ?
Zn2 O4 1.954(5) . ?
Zn2 N006 1.990(5) . ?
Zn2 N009 2.006(6) . ?
Zn2 O6 2.148(7) 4_576 ?
Zn2 O7 2.218(10) 4_576 ?
Zn2 C18 2.496(9) 4_576 ?
Zn2 Zn3 3.0535(11) . ?
Zn3 O4 1.951(5) . ?
Zn3 O5 1.96(2) . ?
Zn3 N00G 1.986(6) . ?
Zn3 N00D 2.034(6) . ?
O2 C6 1.243(8) . ?
N006 C2 1.336(8) . ?
N006 C1 1.348(7) . ?
O3 C6 1.279(9) . ?
N008 C3 1.286(8) . ?
N008 C5 1.401(7) . ?
N009 C7 1.359(7) . ?
N009 C3 1.372(8) . ?
N00A C2 1.342(8) . ?
N00A C4 1.404(7) . ?
N00C C8 1.318(9) . ?
N00D C9 1.343(9) . ?
N00D C7 1.369(7) . ?
C1 C4 1.355(9) . ?
C1 N00G 1.412(8) . ?
N00F C9 1.338(10) . ?
N00F C8 1.361(8) . ?
N00G C10 1.353(11) . ?
O5 C27 1.202(16) . ?
C4 C11 1.412(9) . ?
C5 C7 1.375(9) . ?
C5 C8 1.391(9) . ?
N00M C9 1.372(9) . ?
N00M C19 1.428(11) . ?
O6 C18 1.134(10) . ?
C6 C17 1.487(7) . ?
N00R C11 1.320(10) . ?
N00R C10 1.334(12) . ?
N00U C11 1.322(11) . ?
C10 N00Z 1.335(10) . ?
C12 C13 1.3900 . ?
C12 C17 1.3900 . ?
C13 C14 1.3900 . ?
C14 C15 1.3900 . ?
C14 C23 1.518(5) . ?
C15 C16 1.3900 . ?
C15 N7 1.432(12) . ?
C16 C17 1.3900 . ?
C18 O7 1.196(11) . ?
C18 C20 1.537(10) . ?
N014 C26 1.365(16) . ?
N014 C22 1.464(13) . ?
N014 C19 1.584(15) . ?
C20 C21 1.3900 . ?
C20 C25 1.3900 . ?
C21 C22 1.3900 . ?
C22 C23 1.3900 . ?
C23 C24 1.3900 . ?
C24 C25 1.3900 . ?
C26 N7 1.35(2) . ?
O8 C27 1.243(16) . ?
C27 C29 1.475(17) . ?
C28 C29 1.3900 . ?
C28 C33 1.3900 . ?
C29 C30 1.3900 . ?
C30 C31 1.3900 . ?
C31 C32 1.3900 . ?
C32 C33 1.3900 . ?
C32 C39 1.510(14) . ?
C33 N1 1.486(18) . ?
O9 C34 1.252(14) . ?
O10 C34 1.239(14) . ?
C34 C36 1.477(14) . ?
C35 C36 1.3900 . ?
C35 C40 1.3900 . ?
C36 C37 1.3900 . ?
C37 C38 1.3900 . ?
C38 C39 1.3900 . ?
C39 C40 1.3900 . ?
C40 N96 1.490(17) . ?
